data_2107055
loop_
_publ_author_name
'Lucchini, E.'
'Meriani, S.'
'Minichelli, D.'

_publ_section_title
;
 An X-ray study of two phases of Ba Fe O3-x
;
_journal_name_full 'Acta Crystallographica B (24,1968-38,1982)'
_journal_page_first 1217
_journal_page_last 1219
_journal_volume 29
_journal_year 1973
_chemical_formula_sum 'Ba Fe O2.67'
_space_group_IT_number 194
_symmetry_space_group_name_Hall '-P 6c 2c'
_symmetry_space_group_name_H-M 'P 63/m m c'
_cell_angle_alpha 90
_cell_angle_beta 90
_cell_angle_gamma 120
_cell_formula_units_Z 6
_cell_length_a 5.683
_cell_length_b 5.683
_cell_length_c 13.916
_cell_volume 389.225
_citation_journal_id_ASTM ACBCAR
_cod_data_source_file Lucchini_ACBCAR_1973_771.cif
_cod_data_source_block Ba1Fe1O2.67
_cod_original_cell_volume 389.2247
_cod_original_formula_sum 'Ba1 Fe1 O2.67'
_cod_database_code 2107055

loop_
_symmetry_equiv_pos_as_xyz
x,y,z
x-y,x,z+1/2
-y,x-y,z
-x,-y,z+1/2
-x+y,-x,z
y,-x+y,z+1/2
-y,-x,-z+1/2
x-y,-y,-z
x,x-y,-z+1/2
y,x,-z
-x+y,y,-z+1/2
-x,-x+y,-z
-x,-y,-z
-x+y,-x,-z-1/2
y,-x+y,-z
x,y,-z-1/2
x-y,x,-z
-y,x-y,-z-1/2
y,x,z-1/2
-x+y,y,z
-x,-x+y,z-1/2
-y,-x,z
x-y,-y,z-1/2
x,x-y,z

loop_
_atom_site_label
_atom_site_type_symbol
_atom_site_fract_x
_atom_site_fract_y
_atom_site_fract_z
_atom_site_occupancy
_atom_site_U_iso_or_equiv
Ba1 Ba 0 0 0.25 1 0.0
O1 O 0.522 0.044 0.25 0.89 0.0
O2 O 0.836 0.672 0.076 0.89 0.0
Fe1 Fe 0 0 0 1 0.0
Ba2 Ba 0.3333 0.6667 0.097 1 0.0
Fe2 Fe 0.3333 0.6667 0.845 1 0.0
